data_8103343
loop_
_publ_author_name
'Xiaochuan Li'
'Yunfeng Xu'
'Young-A Son'

_publ_section_title
;
 Crystal structure of 2,3-bis(3-methylthiophen-2-yl)benzothiophene
 1,1-dioxide, C18H14O2S3
;
_journal_issue 2
_journal_name_full 'Zeitschrift f\"ur Kristallographie - New Crystal Structures'
_journal_page_first 233
_journal_volume 227
_journal_year 2012
_chemical_formula_sum 'C18 H14 O2 S3'
_chemical_formula_weight 358.47
_space_group_IT_number 14
_symmetry_cell_setting monoclinic
_symmetry_space_group_name_Hall '-P 2yn'
_symmetry_space_group_name_H-M 'P 1 21/n 1'
_atom_sites_solution_hydrogens geom
_atom_sites_solution_primary direct
_atom_sites_solution_secondary difmap
_audit_creation_method SHELXL-97
_cell_angle_alpha 90.00
_cell_angle_beta 99.9040(10)
_cell_angle_gamma 90.00
_cell_formula_units_Z 4
_cell_length_a 12.7062(14)
_cell_length_b 8.7290(9)
_cell_length_c 15.0850(16)
_cell_measurement_reflns_used 4385
_cell_measurement_temperature 293(2)
_cell_measurement_theta_max 27.77
_cell_measurement_theta_min 2.71
_cell_volume 1648.2(3)
_computing_cell_refinement 'Bruker SMART'
_computing_data_collection 'Bruker SMART'
_computing_data_reduction 'Bruker SAINT'
_computing_molecular_graphics 'Bruker SHELXTL'
_computing_publication_material 'Bruker SHELXTL'
_computing_structure_refinement 'SHELXL-97 (Sheldrick, 1997)'
_computing_structure_solution 'SHELXS-97 (Sheldrick, 1990)'
_diffrn_ambient_temperature 293(2)
_diffrn_measured_fraction_theta_full 0.999
_diffrn_measured_fraction_theta_max 0.999
_diffrn_measurement_device_type 'CCD area detector'
_diffrn_measurement_method 'phi and omega scans'
_diffrn_radiation_monochromator graphite
_diffrn_radiation_source 'fine-focus sealed tube'
_diffrn_radiation_type MoK\a
_diffrn_radiation_wavelength 0.71073
_diffrn_reflns_av_R_equivalents 0.0178
_diffrn_reflns_av_sigmaI/netI 0.0175
_diffrn_reflns_limit_h_max 15
_diffrn_reflns_limit_h_min -15
_diffrn_reflns_limit_k_max 10
_diffrn_reflns_limit_k_min -10
_diffrn_reflns_limit_l_max 18
_diffrn_reflns_limit_l_min -18
_diffrn_reflns_number 10279
_diffrn_reflns_theta_full 25.50
_diffrn_reflns_theta_max 25.50
_diffrn_reflns_theta_min 2.71
_exptl_absorpt_coefficient_mu 0.455
_exptl_absorpt_correction_T_max 0.8823
_exptl_absorpt_correction_T_min 0.8274
_exptl_absorpt_correction_type multi-scan
_exptl_absorpt_process_details SADABS
_exptl_crystal_density_diffrn 1.445
_exptl_crystal_density_method 'not measured'
_exptl_crystal_F_000 744
_exptl_crystal_size_max 0.40
_exptl_crystal_size_mid 0.35
_exptl_crystal_size_min 0.28
_refine_diff_density_max 0.645
_refine_diff_density_min -0.361
_refine_diff_density_rms 0.052
_refine_ls_extinction_method none
_refine_ls_goodness_of_fit_ref 1.047
_refine_ls_hydrogen_treatment constr
_refine_ls_matrix_type full
_refine_ls_number_parameters 210
_refine_ls_number_reflns 3068
_refine_ls_number_restraints 0
_refine_ls_restrained_S_all 1.047
_refine_ls_R_factor_all 0.0484
_refine_ls_R_factor_gt 0.0407
_refine_ls_shift/su_max 0.001
_refine_ls_shift/su_mean 0.000
_refine_ls_structure_factor_coef Fsqd
_refine_ls_weighting_details 'calc w=1/[\s^2^(Fo^2^)+(0.0594P)^2^+1.3987P] where P=(Fo^2^+2Fc^2^)/3'
_refine_ls_weighting_scheme calc
_refine_ls_wR_factor_gt 0.1140
_refine_ls_wR_factor_ref 0.1209
_reflns_number_gt 2606
_reflns_number_total 3068
_reflns_threshold_expression >2sigma(I)
_cod_data_source_file 1267-3686.cff
_cod_data_source_block b
_cod_depositor_comments
;
The following automatic conversions were performed:

'_symmetry_cell_setting' value 'Monoclinic' changed to 'monoclinic'
according to /home/saulius/struct/CIF-dictionaries/cif_core.dic
dictionary named 'cif_core.dic' version 2.4.1 from
2010-06-29.

'_exptl_absorpt_correction_type' value 'MULTI-SCAN'
changed to 'multi-scan' according to
/home/saulius/struct/CIF-dictionaries/cif_core.dic dictionary named
'cif_core.dic' version 2.4.1 from
2010-06-29.

'_refine_ls_hydrogen_treatment' value 'CONSTR' changed
to 'constr' according to
/home/saulius/struct/CIF-dictionaries/cif_core.dic dictionary named
'cif_core.dic' version 2.4.1 from 2010-06-29.

Automatic conversion script
Id: cif_fix_values 1891 2012-01-12 08:04:46Z andrius 
;
_cod_original_sg_symbol_H-M P2(1)/n
_cod_database_code 8103343

loop_
_symmetry_equiv_pos_as_xyz
'x, y, z'
'-x+1/2, y+1/2, -z+1/2'
'-x, -y, -z'
'x-1/2, -y-1/2, z-1/2'

loop_
_atom_site_label
_atom_site_type_symbol
_atom_site_fract_x
_atom_site_fract_y
_atom_site_fract_z
_atom_site_U_iso_or_equiv
_atom_site_adp_type
_atom_site_occupancy
_atom_site_symmetry_multiplicity
_atom_site_calc_flag
_atom_site_refinement_flags
S1 S 0.72744(5) 0.24342(7) 0.04343(4) 0.03921(19) Uani 1 1 d .
S2 S 0.83414(7) 0.47014(10) 0.23368(5) 0.0615(3) Uani 1 1 d .
S3 S 1.06820(5) -0.07939(9) 0.11142(4) 0.0457(2) Uani 1 1 d .
O1 O 0.74811(17) 0.3250(2) -0.03483(13) 0.0563(5) Uani 1 1 d .
O2 O 0.64272(15) 0.3007(3) 0.08607(15) 0.0589(6) Uani 1 1 d .
C1 C 0.71354(18) 0.0457(3) 0.02266(16) 0.0357(5) Uani 1 1 d .
C2 C 0.6284(2) -0.0295(3) -0.02802(18) 0.0461(6) Uani 1 1 d .
H2 H 0.5707 0.0243 -0.0598 0.055 Uiso 1 1 calc R
C3 C 0.6318(2) -0.1881(4) -0.0298(2) 0.0519(7) Uani 1 1 d .
H3 H 0.5756 -0.2422 -0.0633 0.062 Uiso 1 1 calc R
C4 C 0.7179(2) -0.2664(3) 0.01746(19) 0.0469(6) Uani 1 1 d .
H4 H 0.7184 -0.3729 0.0159 0.056 Uiso 1 1 calc R
C5 C 0.8041(2) -0.1889(3) 0.06756(16) 0.0389(6) Uani 1 1 d .
H5 H 0.8621 -0.2428 0.0986 0.047 Uiso 1 1 calc R
C6 C 0.80218(17) -0.0304(3) 0.07038(14) 0.0321(5) Uani 1 1 d .
C7 C 0.88118(18) 0.0748(3) 0.12356(15) 0.0326(5) Uani 1 1 d .
C8 C 0.84982(19) 0.2220(3) 0.12042(16) 0.0364(5) Uani 1 1 d .
C9 C 0.98467(18) 0.0187(3) 0.17189(16) 0.0354(5) Uani 1 1 d .
C10 C 1.0329(2) 0.0404(3) 0.25986(16) 0.0395(6) Uani 1 1 d .
C11 C 1.1377(2) -0.0221(3) 0.27600(19) 0.0494(7) Uani 1 1 d .
H11 H 1.1821 -0.0177 0.3318 0.059 Uiso 1 1 calc R
C12 C 1.1673(2) -0.0885(4) 0.2033(2) 0.0518(7) Uani 1 1 d .
H12 H 1.2335 -0.1337 0.2033 0.062 Uiso 1 1 calc R
C13 C 0.9822(2) 0.1177(4) 0.33090(18) 0.0525(7) Uani 1 1 d .
H13A H 1.0021 0.2239 0.3345 0.079 Uiso 1 1 calc R
H13B H 1.0062 0.0694 0.3880 0.079 Uiso 1 1 calc R
H13C H 0.9059 0.1092 0.3156 0.079 Uiso 1 1 calc R
C14 C 0.9011(2) 0.3607(3) 0.16231(17) 0.0441(6) Uani 1 1 d .
C15 C 0.9989(2) 0.4183(3) 0.15940(19) 0.0514(7) Uani 1 1 d .
C16 C 1.0208(3) 0.5499(3) 0.2148(2) 0.0599(8) Uani 1 1 d .
H16 H 1.0845 0.6041 0.2201 0.072 Uiso 1 1 calc R
C17 C 0.9423(3) 0.5891(4) 0.2587(2) 0.0729(10) Uani 1 1 d .
H17 H 0.9459 0.6714 0.2982 0.087 Uiso 1 1 calc R
C18 C 1.0663(2) 0.3585(3) 0.10121(19) 0.0491(7) Uani 1 1 d .
H18A H 1.1163 0.2877 0.1339 0.074 Uiso 1 1 calc R
H18B H 1.1044 0.4410 0.0790 0.074 Uiso 1 1 calc R
H18C H 1.0235 0.3066 0.0516 0.074 Uiso 1 1 calc R

loop_
_atom_site_aniso_label
_atom_site_aniso_U_11
_atom_site_aniso_U_22
_atom_site_aniso_U_33
_atom_site_aniso_U_23
_atom_site_aniso_U_13
_atom_site_aniso_U_12
S1 0.0322(3) 0.0374(3) 0.0453(4) 0.0031(3) -0.0012(3) 0.0016(2)
S2 0.0734(6) 0.0566(5) 0.0554(5) -0.0090(4) 0.0134(4) 0.0110(4)
S3 0.0373(4) 0.0580(4) 0.0402(4) -0.0012(3) 0.0027(3) 0.0075(3)
O1 0.0599(12) 0.0513(12) 0.0526(11) 0.0187(9) -0.0049(9) -0.0021(10)
O2 0.0399(10) 0.0548(12) 0.0821(15) -0.0108(11) 0.0109(10) 0.0088(9)
C1 0.0317(12) 0.0375(13) 0.0371(12) -0.0001(10) 0.0040(10) -0.0010(10)
C2 0.0321(13) 0.0518(16) 0.0503(15) -0.0006(13) -0.0047(11) -0.0002(12)
C3 0.0410(15) 0.0529(17) 0.0570(17) -0.0092(14) -0.0051(13) -0.0092(13)
C4 0.0474(15) 0.0383(14) 0.0530(15) -0.0051(12) 0.0035(12) -0.0067(12)
C5 0.0376(13) 0.0387(13) 0.0390(13) 0.0005(11) 0.0033(10) 0.0020(11)
C6 0.0293(11) 0.0380(13) 0.0288(11) 0.0012(10) 0.0046(9) -0.0014(10)
C7 0.0300(11) 0.0394(13) 0.0280(11) 0.0019(10) 0.0038(9) -0.0020(10)
C8 0.0321(12) 0.0415(14) 0.0344(12) 0.0013(10) 0.0021(9) -0.0022(10)
C9 0.0323(12) 0.0368(13) 0.0357(12) 0.0026(10) 0.0019(10) -0.0014(10)
C10 0.0388(13) 0.0421(14) 0.0353(12) 0.0022(11) -0.0003(10) -0.0050(11)
C11 0.0370(13) 0.0592(17) 0.0456(15) 0.0041(13) -0.0112(11) -0.0027(13)
C12 0.0330(13) 0.0614(18) 0.0570(17) 0.0038(14) -0.0032(12) 0.0053(13)
C13 0.0554(17) 0.0636(19) 0.0364(13) -0.0036(13) 0.0019(12) -0.0010(14)
C14 0.0490(15) 0.0380(14) 0.0414(13) 0.0023(11) -0.0036(11) -0.0022(12)
C15 0.0519(16) 0.0474(16) 0.0505(16) 0.0015(13) -0.0033(13) -0.0063(13)
C16 0.069(2) 0.0407(16) 0.0608(19) -0.0030(14) -0.0142(16) -0.0120(15)
C17 0.097(3) 0.0497(19) 0.061(2) -0.0133(16) -0.0163(19) 0.0094(19)
C18 0.0509(16) 0.0432(15) 0.0567(16) -0.0039(13) 0.0192(13) -0.0183(13)

loop_
_atom_type_symbol
_atom_type_description
_atom_type_scat_dispersion_real
_atom_type_scat_dispersion_imag
_atom_type_scat_source
C C 0.0033 0.0016 'International Tables Vol C Tables 4.2.6.8 and 6.1.1.4'
H H 0.0000 0.0000 'International Tables Vol C Tables 4.2.6.8 and 6.1.1.4'
O O 0.0106 0.0060 'International Tables Vol C Tables 4.2.6.8 and 6.1.1.4'
S S 0.1246 0.1234 'International Tables Vol C Tables 4.2.6.8 and 6.1.1.4'

loop_
_geom_angle_atom_site_label_1
_geom_angle_atom_site_label_2
_geom_angle_atom_site_label_3
_geom_angle
O2 S1 O1 116.83(13)
O2 S1 C1 111.22(12)
O1 S1 C1 111.47(13)
O2 S1 C8 112.44(12)
O1 S1 C8 108.90(12)
C1 S1 C8 93.60(12)
C17 S2 C14 90.56(17)
C12 S3 C9 91.63(13)
C2 C1 C6 123.1(2)
C2 C1 S1 127.7(2)
C6 C1 S1 109.13(17)
C1 C2 C3 117.5(2)
C1 C2 H2 121.3
C3 C2 H2 121.3
C4 C3 C2 120.7(3)
C4 C3 H3 119.7
C2 C3 H3 119.7
C3 C4 C5 121.2(3)
C3 C4 H4 119.4
C5 C4 H4 119.4
C6 C5 C4 119.0(2)
C6 C5 H5 120.5
C4 C5 H5 120.5
C5 C6 C1 118.5(2)
C5 C6 C7 128.2(2)
C1 C6 C7 113.2(2)
C8 C7 C9 124.7(2)
C8 C7 C6 113.7(2)
C9 C7 C6 121.5(2)
C7 C8 C14 131.9(2)
C7 C8 S1 110.07(18)
C14 C8 S1 117.86(19)
C10 C9 C7 130.0(2)
C10 C9 S3 111.26(18)
C7 C9 S3 118.52(17)
C9 C10 C11 111.2(2)
C9 C10 C13 125.1(2)
C11 C10 C13 123.7(2)
C12 C11 C10 114.2(2)
C12 C11 H11 122.9
C10 C11 H11 122.9
C11 C12 S3 111.7(2)
C11 C12 H12 124.1
S3 C12 H12 124.1
C10 C13 H13A 109.5
C10 C13 H13B 109.5
H13A C13 H13B 109.5
C10 C13 H13C 109.5
H13A C13 H13C 109.5
H13B C13 H13C 109.5
C15 C14 C8 129.6(3)
C15 C14 S2 111.2(2)
C8 C14 S2 119.1(2)
C14 C15 C16 111.7(3)
C14 C15 C18 122.5(3)
C16 C15 C18 125.5(3)
C17 C16 C15 114.4(3)
C17 C16 H16 122.8
C15 C16 H16 122.8
C16 C17 S2 112.1(3)
C16 C17 H17 124.0
S2 C17 H17 124.0
C15 C18 H18A 109.5
C15 C18 H18B 109.5
H18A C18 H18B 109.5
C15 C18 H18C 109.5
H18A C18 H18C 109.5
H18B C18 H18C 109.5

loop_
_geom_bond_atom_site_label_1
_geom_bond_atom_site_label_2
_geom_bond_distance
S1 O2 1.436(2)
S1 O1 1.441(2)
S1 C1 1.758(3)
S1 C8 1.783(2)
S2 C17 1.712(4)
S2 C14 1.763(3)
S3 C12 1.706(3)
S3 C9 1.739(3)
C1 C2 1.379(3)
C1 C6 1.396(3)
C2 C3 1.386(4)
C2 H2 0.9300
C3 C4 1.380(4)
C3 H3 0.9300
C4 C5 1.395(4)
C4 H4 0.9300
C5 C6 1.384(4)
C5 H5 0.9300
C6 C7 1.489(3)
C7 C8 1.344(4)
C7 C9 1.473(3)
C8 C14 1.465(4)
C9 C10 1.376(3)
C10 C11 1.420(4)
C10 C13 1.502(4)
C11 C12 1.350(4)
C11 H11 0.9300
C12 H12 0.9300
C13 H13A 0.9600
C13 H13B 0.9600
C13 H13C 0.9600
C14 C15 1.348(4)
C15 C16 1.420(4)
C15 C18 1.427(4)
C16 C17 1.332(5)
C16 H16 0.9300
C17 H17 0.9300
C18 H18A 0.9600
C18 H18B 0.9600
C18 H18C 0.9600

loop_
_geom_torsion_atom_site_label_1
_geom_torsion_atom_site_label_2
_geom_torsion_atom_site_label_3
_geom_torsion_atom_site_label_4
_geom_torsion
O2 S1 C1 C2 58.6(3)
O1 S1 C1 C2 -73.7(3)
C8 S1 C1 C2 174.4(3)
O2 S1 C1 C6 -118.24(18)
O1 S1 C1 C6 109.46(18)
C8 S1 C1 C6 -2.47(19)
C6 C1 C2 C3 0.9(4)
S1 C1 C2 C3 -175.6(2)
C1 C2 C3 C4 -0.1(4)
C2 C3 C4 C5 -0.7(5)
C3 C4 C5 C6 0.8(4)
C4 C5 C6 C1 -0.1(4)
C4 C5 C6 C7 175.7(2)
C2 C1 C6 C5 -0.8(4)
S1 C1 C6 C5 176.23(19)
C2 C1 C6 C7 -177.2(2)
S1 C1 C6 C7 -0.2(2)
C5 C6 C7 C8 -172.1(2)
C1 C6 C7 C8 3.9(3)
C5 C6 C7 C9 9.7(4)
C1 C6 C7 C9 -174.3(2)
C9 C7 C8 C14 -2.3(4)
C6 C7 C8 C14 179.5(3)
C9 C7 C8 S1 172.57(18)
C6 C7 C8 S1 -5.6(3)
O2 S1 C8 C7 119.47(19)
O1 S1 C8 C7 -109.42(19)
C1 S1 C8 C7 4.73(19)
O2 S1 C8 C14 -64.8(2)
O1 S1 C8 C14 66.3(2)
C1 S1 C8 C14 -179.5(2)
C8 C7 C9 C10 52.4(4)
C6 C7 C9 C10 -129.6(3)
C8 C7 C9 S3 -122.1(2)
C6 C7 C9 S3 55.9(3)
C12 S3 C9 C10 -0.7(2)
C12 S3 C9 C7 174.8(2)
C7 C9 C10 C11 -174.3(2)
S3 C9 C10 C11 0.6(3)
C7 C9 C10 C13 6.6(4)
S3 C9 C10 C13 -178.5(2)
C9 C10 C11 C12 -0.1(4)
C13 C10 C11 C12 179.0(3)
C10 C11 C12 S3 -0.5(3)
C9 S3 C12 C11 0.7(2)
C7 C8 C14 C15 54.0(4)
S1 C8 C14 C15 -120.6(3)
C7 C8 C14 S2 -121.8(3)
S1 C8 C14 S2 63.6(2)
C17 S2 C14 C15 -0.9(2)
C17 S2 C14 C8 175.6(2)
C8 C14 C15 C16 -175.7(3)
S2 C14 C15 C16 0.3(3)
C8 C14 C15 C18 9.0(5)
S2 C14 C15 C18 -174.9(2)
C14 C15 C16 C17 0.6(4)
C18 C15 C16 C17 175.7(3)
C15 C16 C17 S2 -1.3(4)
C14 S2 C17 C16 1.2(3)
